data_7225045
loop_
_publ_author_name
'Sko\<repov\'a, Eli\<ska'
'Hu\<s\'ak, Michal'
'Ridvan, Lud\<ek'
'Tkadlecov\'a, Marcela'
'Havl\'i\<cek, Jaroslav'
'Du\<sek, Michal'

_publ_section_title
;
 Iodine salts of the pharmaceutical compound agomelatine: the effect of
 the symmetric H-bond on amide protonation
;
_journal_issue 24
_journal_name_full CrystEngComm
_journal_page_first 4518
_journal_paper_doi 10.1039/C6CE00304D
_journal_volume 18
_journal_year 2016
_chemical_formula_sum 'C60 H68 I8 N4 O8'
_chemical_formula_weight 1988.5
_chemical_name_common 'agomelatine iodine -- triiodide '
_chemical_name_systematic 'agomelatine hemitriiodide iodine '
_space_group_IT_number 2
_symmetry_cell_setting triclinic
_symmetry_Int_Tables_number 2
_symmetry_space_group_name_Hall '-P 1'
_symmetry_space_group_name_H-M 'P -1'
_audit_update_record
;
2016-02-04 deposited with the CCDC.
2016-04-29 downloaded from the CCDC.
;
_cell_angle_alpha 89.990(4)
_cell_angle_beta 75.962(4)
_cell_angle_gamma 73.901(3)
_cell_formula_units_Z 2
_cell_length_a 13.1828(4)
_cell_length_b 14.6064(5)
_cell_length_c 18.7024(12)
_cell_measurement_reflns_used 23385
_cell_measurement_temperature 100.01(10)
_cell_measurement_theta_max 28.09
_cell_measurement_theta_min 3.48
_cell_volume 3347.9(3)
_computing_cell_refinement 'CrysAlisPro 1.171.38.41k (Rigaku OD, 2015)'
_computing_data_collection 'CrysAlisPro 1.171.38.41k (Rigaku OD, 2015)'
_computing_data_reduction 'CrysAlisPro 1.171.38.41k (Rigaku OD, 2015)'
_computing_molecular_graphics Diamond
_computing_structure_refinement Jana2006
_computing_structure_solution
;
Superflip, version February 2014
;
_diffrn_ambient_temperature 100.01
_diffrn_detector 'CCD plate'
_diffrn_detector_area_resol_mean 5.2027
_diffrn_measured_fraction_theta_full 0.98
_diffrn_measured_fraction_theta_max 0.91
_diffrn_measurement_device 'four-circle diffractometer'
_diffrn_measurement_device_type 'SuperNova, Dual, Cu at zero, AtlasS2'
_diffrn_measurement_method '\w scans'
_diffrn_radiation_monochromator mirror
_diffrn_radiation_probe x-ray
_diffrn_radiation_source 'X-ray tube'
_diffrn_radiation_type 'Mo K\a'
_diffrn_radiation_wavelength 0.71073
_diffrn_reflns_av_R_equivalents 0.0199
_diffrn_reflns_av_unetI/netI 0.0211
_diffrn_reflns_limit_h_max 17
_diffrn_reflns_limit_h_min -16
_diffrn_reflns_limit_k_max 19
_diffrn_reflns_limit_k_min -18
_diffrn_reflns_limit_l_max 24
_diffrn_reflns_limit_l_min -24
_diffrn_reflns_number 39722
_diffrn_reflns_theta_full 27.16
_diffrn_reflns_theta_max 28.24
_diffrn_reflns_theta_min 3.32
_diffrn_source 'micro-focus sealed X-ray tube'
_exptl_absorpt_coefficient_mu 3.758
_exptl_absorpt_correction_T_max 0.865
_exptl_absorpt_correction_T_min 0.557
_exptl_absorpt_correction_type gaussian
_exptl_absorpt_process_details
;
CrysAlisPro 1.171.38.41k (Rigaku Oxford Diffraction, 2015)
Numerical absorption correction based on gaussian integration over
            a multifaceted crystal model
Empirical absorption correction using spherical harmonics,
 implemented in SCALE3 ABSPACK scaling algorithm.
;
_exptl_crystal_colour 'redish black'
_exptl_crystal_density_diffrn 1.9725
_exptl_crystal_description 'prolongated parallelepiped'
_exptl_crystal_F_000 1892
_exptl_crystal_size_max 0.245
_exptl_crystal_size_mid 0.079
_exptl_crystal_size_min 0.044
_refine_diff_density_max 0.21
_refine_diff_density_min -0.21
_refine_ls_extinction_method none
_refine_ls_goodness_of_fit_gt 1.17
_refine_ls_goodness_of_fit_ref 1.15
_refine_ls_hydrogen_treatment mixed
_refine_ls_number_constraints 263
_refine_ls_number_parameters 737
_refine_ls_number_reflns 15068
_refine_ls_number_restraints 4
_refine_ls_R_factor_all 0.0229
_refine_ls_R_factor_gt 0.0181
_refine_ls_shift/su_max 0.0500
_refine_ls_shift/su_mean 0.0014
_refine_ls_structure_factor_coef Fsqd
_refine_ls_weighting_details w=1/(\s^2^(I)+0.0004I^2^)
_refine_ls_weighting_scheme sigma
_refine_ls_wR_factor_gt 0.0443
_refine_ls_wR_factor_ref 0.0467
_reflns_number_gt 13213
_reflns_number_total 15068
_reflns_threshold_expression I>3\s(I)
_cod_data_source_file c6ce00304d2.cif
_cod_data_source_block I
_cod_depositor_comments
;
The following automatic conversions were performed:

'_diffrn_radiation_probe' value 'X-ray' changed to 'x-ray' according
to
/usr/data/users/saulius/crontab/automatic-downloads/rss-feeds/RSC/lib/dictionaries/cif_core.dic
dictionary named 'cif_core.dic' version 2.4.2 from 2011-04-26.

Automatic conversion script
Id: cif_fix_values 4268 2015-11-12 08:31:59Z antanas 

 Adding full bibliography for 7225043--7225045.cif.
;
_cod_database_code 7225045

loop_
_space_group_symop_id
_space_group_symop_operation_xyz
1 x,y,z
2 -x,-y,-z

loop_
_atom_site_label
_atom_site_type_symbol
_atom_site_fract_x
_atom_site_fract_y
_atom_site_fract_z
_atom_site_adp_type
_atom_site_U_iso_or_equiv
_atom_site_site_symmetry_multiplicity
_atom_site_occupancy
_atom_site_calc_flag
I1 I 1.003308(11) 0.340138(11) -0.155052(8) Uani 0.01944(5) 2 1 d
I2 I -0.001241(11) 0.844325(11) 0.654623(9) Uani 0.01962(5) 2 1 d
I3 I 0.007197(12) 0.853225(12) 0.803393(9) Uani 0.02322(6) 2 1 d
I4 I 0.991938(12) 0.352570(12) -0.303232(9) Uani 0.02331(6) 2 1 d
I5 I 0.995657(12) 0.328763(12) 0.011478(9) Uani 0.02351(6) 2 1 d
I6 I 0.007972(12) 0.826218(12) 0.488059(9) Uani 0.02337(6) 2 1 d
I7 I 1.000549(12) 0.094964(12) -0.002902(9) Uani 0.02538(6) 2 1 d
I8 I 0.000792(12) 0.594845(12) 0.503256(8) Uani 0.02494(6) 2 1 d
O1 O 0.27418(12) 0.84173(11) 0.16037(9) Uani 0.0212(6) 2 1 d
O2 O 0.26871(13) 0.34564(11) 0.16083(9) Uani 0.0215(6) 2 1 d
O3 O 0.56369(12) 0.79839(11) 0.50466(9) Uani 0.0171(6) 2 1 d
O4 O 0.72981(12) 0.47827(11) 0.33913(9) Uani 0.0212(6) 2 1 d
O5 O 0.44978(12) 0.69551(11) 0.49557(9) Uani 0.0164(6) 2 1 d
O6 O 0.55825(12) 0.92056(11) 0.00441(9) Uani 0.0171(6) 2 1 d
N1 N 0.72645(15) 0.32709(13) -0.01128(10) Uani 0.0143(6) 2 1 d
O8 O 0.27362(12) 1.01840(12) 0.66016(9) Uani 0.0212(6) 2 1 d
O7 O 0.55586(12) 0.41982(11) 0.00441(9) Uani 0.0168(6) 2 1 d
N3 N 0.72924(15) 0.82795(13) -0.01596(11) Uani 0.0148(6) 2 1 d
N4 N 0.27783(15) 0.69173(13) 0.51023(10) Uani 0.0145(6) 2 1 d
N2 N 0.73395(15) 0.80795(13) 0.48284(11) Uani 0.0147(6) 2 1 d
C1 C 0.30964(17) 0.59141(15) 0.48352(12) Uani 0.0145(7) 2 1 d
C2 C 0.69923(17) 0.90802(15) 0.51174(12) Uani 0.0142(7) 2 1 d
C3 C 0.72371(19) 0.56993(16) 0.12947(12) Uani 0.0165(8) 2 1 d
C4 C 0.72113(19) 1.06901(16) 0.62995(12) Uani 0.0166(8) 2 1 d
C5 C 0.68945(17) 0.73870(15) 0.09527(12) Uani 0.0145(7) 2 1 d
C6 C 0.34825(17) 0.73926(16) 0.51361(12) Uani 0.0137(7) 2 1 d
C7 C 0.64816(18) 1.02007(16) 0.62425(12) Uani 0.0143(7) 2 1 d
C8 C 0.28314(19) 0.42813(17) 0.36562(12) Uani 0.0171(8) 2 1 d
C9 C 0.35592(18) 0.47690(15) 0.37246(12) Uani 0.0140(7) 2 1 d
C10 C 0.50177(18) 0.58201(15) 0.17219(12) Uani 0.0143(8) 2 1 d
C11 C 0.69687(17) 0.74401(15) 0.01254(12) Uani 0.0152(8) 2 1 d
C12 C 0.64189(18) 0.15517(16) 0.12748(12) Uani 0.0152(8) 2 1 d
C13 C 0.38882(18) 0.59149(16) 0.19606(12) Uani 0.0171(8) 2 1 d
C14 C 0.71429(19) 0.06945(16) 0.13420(12) Uani 0.0169(8) 2 1 d
C15 C 0.61811(18) 0.28341(16) 0.30383(12) Uani 0.0174(8) 2 1 d
C16 C 0.38558(18) 1.21249(16) 0.69675(12) Uani 0.0167(8) 2 1 d
C17 C 0.64963(18) 0.65521(16) 0.12443(12) Uani 0.0143(7) 2 1 d
C18 C 0.30909(19) 1.16672(16) 0.69377(12) Uani 0.0178(8) 2 1 d
C19 C 0.31476(17) 0.58072(16) 0.40128(12) Uani 0.0153(8) 2 1 d
C20 C 0.65723(17) 0.41074(15) -0.01432(12) Uani 0.0139(7) 2 1 d
C21 C 0.69286(17) 0.24359(15) 0.01582(12) Uani 0.0145(7) 2 1 d
C22 C 0.68456(17) 0.23725(16) 0.09867(12) Uani 0.0155(8) 2 1 d
C23 C 0.49237(19) 0.08378(16) 0.17364(12) Uani 0.0156(8) 2 1 d
C24 C 0.30298(19) 0.17942(17) 0.19400(13) Uani 0.0192(8) 2 1 d
C25 C 0.37851(19) 0.09520(16) 0.19742(12) Uani 0.0175(8) 2 1 d
C26 C 0.68927(17) 0.91654(16) 0.59480(12) Uani 0.0152(8) 2 1 d
C27 C 0.57039(19) -0.00339(16) 0.17777(12) Uani 0.0177(8) 2 1 d
C28 C 0.58180(19) 0.49565(16) 0.17577(12) Uani 0.0168(8) 2 1 d
C29 C 0.67881(19) -0.01082(16) 0.15808(12) Uani 0.0182(8) 2 1 d
C30 C 0.66508(18) 0.75803(16) 0.48113(12) Uani 0.0137(7) 2 1 d
C31 C 0.65928(18) 0.91126(15) -0.01782(12) Uani 0.0140(7) 2 1 d
C32 C 0.47029(18) 0.42801(16) 0.35372(12) Uani 0.0143(7) 2 1 d
C33 C 0.57757(19) 1.21338(16) 0.67669(12) Uani 0.0174(8) 2 1 d
C34 C 0.53583(18) 0.66328(15) 0.14457(11) Uani 0.0129(7) 2 1 d
C35 C 0.68622(20) 1.16649(17) 0.65508(13) Uani 0.0194(8) 2 1 d
C36 C 0.31201(19) 0.67523(17) 0.19298(13) Uani 0.0183(8) 2 1 d
C37 C 0.68999(19) 0.48927(16) 0.15446(12) Uani 0.0180(8) 2 1 d
C38 C 0.42652(19) 0.28266(17) 0.32243(12) Uani 0.0178(8) 2 1 d
C39 C 0.69420(19) 0.32961(17) 0.30691(13) Uani 0.0187(8) 2 1 d
C40 C 0.31770(19) 0.33004(17) 0.34215(13) Uani 0.0193(8) 2 1 d
C41 C 0.34378(18) 1.07052(16) 0.66499(12) Uani 0.0160(8) 2 1 d
C42 C 0.50508(18) 0.32994(16) 0.32676(12) Uani 0.0145(7) 2 1 d
C43 C 0.70799(18) 0.65614(16) 0.45188(13) Uani 0.0189(8) 2 1 d
C44 C 0.52788(18) 0.16435(16) 0.14618(12) Uani 0.0145(7) 2 1 d
C45 C 0.49852(18) 1.16622(16) 0.67268(12) Uani 0.0147(8) 2 1 d
C46 C 0.45417(18) 0.74841(16) 0.14066(12) Uani 0.0153(8) 2 1 d
C47 C 0.65953(18) 0.42588(16) 0.33453(12) Uani 0.0167(8) 2 1 d
C48 C 0.69997(18) 0.49259(16) -0.04071(13) Uani 0.0184(8) 2 1 d
C49 C 0.30740(18) 0.84239(16) 0.53949(13) Uani 0.0184(8) 2 1 d
C50 C 0.70017(18) 0.99302(16) -0.04621(13) Uani 0.0187(8) 2 1 d
C51 C 0.53330(17) 1.06848(15) 0.64458(12) Uani 0.0133(7) 2 1 d
C52 C 0.55035(18) 0.47396(16) 0.35820(12) Uani 0.0149(8) 2 1 d
C53 C 0.45302(17) 1.02304(16) 0.64032(12) Uani 0.0147(7) 2 1 d
C54 C 0.44756(18) 0.25032(16) 0.14183(12) Uani 0.0157(8) 2 1 d
C55 C 0.34545(18) 0.75464(16) 0.16468(12) Uani 0.0157(8) 2 1 d
C56 C 0.16063(18) 0.85424(18) 0.19048(15) Uani 0.0264(9) 2 1 d
C57 C 0.33834(18) 0.25807(16) 0.16562(12) Uani 0.0167(8) 2 1 d
C58 C 0.15457(19) 0.35976(18) 0.18985(15) Uani 0.0280(9) 2 1 d
C59 C 0.15935(19) 1.06180(18) 0.68949(15) Uani 0.0270(9) 2 1 d
C60 C 0.84395(19) 0.43440(19) 0.30923(15) Uani 0.0284(10) 2 1 d
H1c1 H 0.258211 0.560981 0.511174 Uiso 0.0174 2 1 d
H2c1 H 0.379662 0.559569 0.491647 Uiso 0.0174 2 1 d
H1c2 H 0.630198 0.939737 0.502061 Uiso 0.017 2 1 d
H2c2 H 0.750885 0.939761 0.486405 Uiso 0.017 2 1 d
H1c3 H 0.800181 0.565014 0.115684 Uiso 0.0198 2 1 d
H1c4 H 0.79776 1.036223 0.616541 Uiso 0.0199 2 1 d
H1c5 H 0.640318 0.796885 0.121387 Uiso 0.0174 2 1 d
H2c5 H 0.760003 0.732147 0.10375 Uiso 0.0174 2 1 d
H1c8 H 0.206727 0.461566 0.377106 Uiso 0.0205 2 1 d
H1c11 H 0.748708 0.687163 -0.013825 Uiso 0.0182 2 1 d
H2c11 H 0.627522 0.746184 0.003684 Uiso 0.0182 2 1 d
H1c13 H 0.365454 0.537582 0.214969 Uiso 0.0205 2 1 d
H1c14 H 0.79087 0.064009 0.122368 Uiso 0.0203 2 1 d
H1c15 H 0.642165 0.217526 0.285578 Uiso 0.0208 2 1 d
H1c16 H 0.361802 1.278064 0.715777 Uiso 0.02 2 1 d
H1c18 H 0.232746 1.199499 0.711023 Uiso 0.0213 2 1 d
H1c19 H 0.243429 0.608287 0.393665 Uiso 0.0184 2 1 d
H2c19 H 0.362091 0.615126 0.374006 Uiso 0.0184 2 1 d
H1c21 H 0.744553 0.18679 -0.010721 Uiso 0.0174 2 1 d
H2c21 H 0.623451 0.246955 0.006557 Uiso 0.0174 2 1 d
H1c22 H 0.755218 0.228991 0.107484 Uiso 0.0186 2 1 d
H2c22 H 0.636809 0.29589 0.124885 Uiso 0.0186 2 1 d
H1c24 H 0.226487 0.185192 0.210735 Uiso 0.0231 2 1 d
H1c25 H 0.353902 0.041938 0.216521 Uiso 0.021 2 1 d
H1c26 H 0.639784 0.88267 0.61995 Uiso 0.0182 2 1 d
H2c26 H 0.759266 0.888005 0.604209 Uiso 0.0182 2 1 d
H1c27 H 0.546607 -0.057879 0.194632 Uiso 0.0213 2 1 d
H1c28 H 0.559421 0.440818 0.193476 Uiso 0.0202 2 1 d
H1c29 H 0.731224 -0.070598 0.160409 Uiso 0.0219 2 1 d
H1c33 H 0.5544 1.279264 0.694867 Uiso 0.0208 2 1 d
H1c35 H 0.738993 1.199799 0.656952 Uiso 0.0232 2 1 d
H1c36 H 0.235796 0.679998 0.209962 Uiso 0.022 2 1 d
H1c37 H 0.743365 0.429945 0.156431 Uiso 0.0217 2 1 d
H1c38 H 0.449887 0.216345 0.305415 Uiso 0.0214 2 1 d
H1c39 H 0.770607 0.296709 0.2904 Uiso 0.0225 2 1 d
H1c40 H 0.264935 0.296802 0.340049 Uiso 0.0231 2 1 d
H1c43 H 0.786001 0.639557 0.43453 Uiso 0.0227 2 1 d
H2c43 H 0.688394 0.616156 0.490463 Uiso 0.0227 2 1 d
H3c43 H 0.677237 0.647021 0.411794 Uiso 0.0227 2 1 d
H1c46 H 0.475378 0.802853 0.120792 Uiso 0.0184 2 1 d
H1c48 H 0.776217 0.476788 -0.042272 Uiso 0.022 2 1 d
H2c48 H 0.69012 0.505468 -0.089297 Uiso 0.022 2 1 d
H3c48 H 0.661048 0.548141 -0.007527 Uiso 0.022 2 1 d
H1c49 H 0.231778 0.866219 0.539587 Uiso 0.0221 2 1 d
H2c49 H 0.315376 0.850045 0.588631 Uiso 0.0221 2 1 d
H3c49 H 0.348693 0.877383 0.506949 Uiso 0.0221 2 1 d
H1c50 H 0.778427 0.974036 -0.057445 Uiso 0.0225 2 1 d
H2c50 H 0.676948 1.012105 -0.090158 Uiso 0.0225 2 1 d
H3c50 H 0.671498 1.045632 -0.009341 Uiso 0.0225 2 1 d
H1c52 H 0.528216 0.539152 0.37792 Uiso 0.0179 2 1 d
H1c53 H 0.47504 0.958154 0.619933 Uiso 0.0176 2 1 d
H1c54 H 0.470014 0.304189 0.121861 Uiso 0.0188 2 1 d
H1c56 H 0.120864 0.919581 0.188089 Uiso 0.0316 2 1 d
H2c56 H 0.136224 0.813296 0.162588 Uiso 0.0316 2 1 d
H3c56 H 0.148318 0.83827 0.241047 Uiso 0.0316 2 1 d
H1c58 H 0.116 0.425159 0.186402 Uiso 0.0336 2 1 d
H2c58 H 0.130217 0.318718 0.162008 Uiso 0.0336 2 1 d
H3c58 H 0.140645 0.344928 0.240675 Uiso 0.0336 2 1 d
H1c59 H 0.120374 1.016266 0.685296 Uiso 0.0324 2 1 d
H2c59 H 0.145602 1.082419 0.740554 Uiso 0.0324 2 1 d
H3c59 H 0.135308 1.115868 0.662314 Uiso 0.0324 2 1 d
H1c60 H 0.883377 0.479711 0.313 Uiso 0.0341 2 1 d
H2c60 H 0.868117 0.380334 0.336372 Uiso 0.0341 2 1 d
H3c60 H 0.85699 0.413713 0.258257 Uiso 0.0341 2 1 d
H1n1 H 0.7920(11) 0.3247(17) -0.0181(13) Uiso 0.0172 2 1 d
H1n4 H 0.2123(11) 0.7232(15) 0.5209(13) Uiso 0.0173 2 1 d
H1n3 H 0.7958(10) 0.8228(17) -0.0276(13) Uiso 0.0178 2 1 d
H1n2 H 0.7998(10) 0.7795(15) 0.4659(13) Uiso 0.0176 2 1 d
H1o7 H 0.5 0.5 0 Uiso 0.0202 1 1 d
H1o3o5 H 0.5056(14) 0.7474(12) 0.5019(12) Uiso 0.0205 2 1 d
H1o6 H 0.5 1 0 Uiso 0.0206 1 1 d

loop_
_atom_site_aniso_label
_atom_site_aniso_type_symbol
_atom_site_aniso_U_11
_atom_site_aniso_U_22
_atom_site_aniso_U_33
_atom_site_aniso_U_12
_atom_site_aniso_U_13
_atom_site_aniso_U_23
I1 I 0.01304(7) 0.02088(8) 0.02364(8) -0.00458(6) -0.00352(6) 0.00042(6)
I2 I 0.01344(7) 0.01985(8) 0.02431(9) -0.00324(6) -0.00415(6) 0.00094(6)
I3 I 0.01909(8) 0.02688(9) 0.02107(8) -0.00364(6) -0.00357(6) -0.00013(6)
I4 I 0.01878(8) 0.02983(9) 0.02064(8) -0.00730(6) -0.00333(6) 0.00142(6)
I5 I 0.01334(7) 0.03415(10) 0.02102(8) -0.00269(6) -0.00531(6) 0.00129(7)
I6 I 0.01353(7) 0.03458(10) 0.02163(8) -0.00533(6) -0.00552(6) 0.00073(7)
I7 I 0.01401(7) 0.03785(10) 0.01987(9) -0.00009(7) -0.00458(6) 0.00125(7)
I8 I 0.01417(7) 0.04090(10) 0.01987(9) -0.00775(7) -0.00466(6) 0.00013(7)
O1 O 0.0139(8) 0.0177(9) 0.0297(10) -0.0021(7) -0.0040(7) 0.0049(7)
O2 O 0.0160(8) 0.0196(9) 0.0264(10) -0.0026(7) -0.0033(7) 0.0048(7)
O3 O 0.0138(8) 0.0157(8) 0.0236(9) -0.0069(6) -0.0051(7) -0.0007(6)
O4 O 0.0149(8) 0.0196(9) 0.0289(10) -0.0059(7) -0.0037(7) -0.0033(7)
O5 O 0.0131(7) 0.0154(8) 0.0228(9) -0.0065(6) -0.0051(6) -0.0003(6)
O6 O 0.0142(8) 0.0135(8) 0.0225(9) -0.0019(6) -0.0048(7) 0.0025(6)
N1 N 0.0105(9) 0.0140(10) 0.0180(10) -0.0034(8) -0.0028(8) 0.0020(7)
O8 O 0.0151(8) 0.0224(9) 0.0268(10) -0.0082(7) -0.0031(7) -0.0023(7)
O7 O 0.0130(8) 0.0129(8) 0.0234(9) -0.0018(6) -0.0047(7) 0.0031(6)
N3 N 0.0114(9) 0.0146(10) 0.0191(10) -0.0042(8) -0.0045(8) 0.0025(8)
N4 N 0.0120(9) 0.0139(10) 0.0172(10) -0.0037(8) -0.0032(8) -0.0011(7)
N2 N 0.0118(9) 0.0138(10) 0.0178(10) -0.0034(8) -0.0030(8) -0.0017(7)
C1 C 0.0140(10) 0.0132(11) 0.0171(12) -0.0056(9) -0.0034(9) 0.0006(9)
C2 C 0.0134(10) 0.0127(11) 0.0172(12) -0.0049(9) -0.0039(9) -0.0003(9)
C3 C 0.0163(11) 0.0168(12) 0.0154(12) -0.0026(9) -0.0047(9) -0.0001(9)
C4 C 0.0177(11) 0.0201(12) 0.0136(11) -0.0076(9) -0.0045(9) 0.0017(9)
C5 C 0.0132(10) 0.0133(11) 0.0174(12) -0.0040(9) -0.0044(9) 0.0000(9)
C6 C 0.0164(11) 0.0145(11) 0.0116(11) -0.0061(9) -0.0041(9) 0.0013(8)
C7 C 0.0194(11) 0.0146(11) 0.0096(11) -0.0060(9) -0.0036(9) 0.0017(8)
C8 C 0.0181(11) 0.0212(12) 0.0124(11) -0.0070(10) -0.0031(9) 0.0007(9)
C9 C 0.0197(11) 0.0137(11) 0.0087(11) -0.0056(9) -0.0027(9) 0.0020(8)
C10 C 0.0217(12) 0.0137(11) 0.0089(11) -0.0068(9) -0.0045(9) -0.0003(8)
C11 C 0.0148(11) 0.0112(11) 0.0193(12) -0.0030(9) -0.0048(9) 0.0019(9)
C12 C 0.0184(11) 0.0159(12) 0.0104(11) -0.0043(9) -0.0029(9) -0.0007(8)
C13 C 0.0238(12) 0.0154(12) 0.0150(12) -0.0109(10) -0.0044(9) 0.0016(9)
C14 C 0.0185(11) 0.0182(12) 0.0116(11) -0.0025(9) -0.0025(9) 0.0007(9)
C15 C 0.0235(12) 0.0136(12) 0.0139(12) -0.0034(9) -0.0048(9) 0.0002(9)
C16 C 0.0227(12) 0.0132(12) 0.0132(11) -0.0035(9) -0.0046(9) 0.0008(9)
C17 C 0.0191(11) 0.0149(11) 0.0098(11) -0.0049(9) -0.0052(9) 0.0003(8)
C18 C 0.0180(11) 0.0190(12) 0.0139(12) -0.0018(9) -0.0038(9) 0.0026(9)
C19 C 0.0168(11) 0.0143(11) 0.0148(11) -0.0051(9) -0.0032(9) 0.0005(9)
C20 C 0.0167(11) 0.0134(11) 0.0118(11) -0.0036(9) -0.0050(9) 0.0009(8)
C21 C 0.0148(11) 0.0107(11) 0.0174(12) -0.0028(9) -0.0040(9) 0.0004(9)
C22 C 0.0152(11) 0.0138(11) 0.0174(12) -0.0046(9) -0.0035(9) -0.0010(9)
C23 C 0.0249(12) 0.0145(12) 0.0088(11) -0.0079(10) -0.0040(9) 0.0006(8)
C24 C 0.0197(12) 0.0236(13) 0.0163(12) -0.0099(10) -0.0039(9) 0.0011(9)
C25 C 0.0244(12) 0.0176(12) 0.0139(12) -0.0120(10) -0.0043(9) 0.0026(9)
C26 C 0.0164(11) 0.0136(11) 0.0157(11) -0.0049(9) -0.0038(9) 0.0013(9)
C27 C 0.0282(12) 0.0113(11) 0.0137(11) -0.0065(10) -0.0043(10) 0.0022(9)
C28 C 0.0272(12) 0.0110(11) 0.0128(11) -0.0065(9) -0.0050(9) 0.0016(8)
C29 C 0.0254(12) 0.0133(12) 0.0138(12) -0.0015(10) -0.0056(9) 0.0013(9)
C30 C 0.0162(11) 0.0147(11) 0.0122(11) -0.0059(9) -0.0054(9) 0.0018(8)
C31 C 0.0167(11) 0.0142(11) 0.0117(11) -0.0038(9) -0.0054(9) -0.0006(8)
C32 C 0.0187(11) 0.0153(11) 0.0097(11) -0.0067(9) -0.0029(9) 0.0021(8)
C33 C 0.0263(12) 0.0140(12) 0.0133(11) -0.0080(10) -0.0052(9) -0.0004(9)
C34 C 0.0188(11) 0.0133(11) 0.0077(10) -0.0060(9) -0.0038(8) 0.0008(8)
C35 C 0.0254(12) 0.0194(13) 0.0184(12) -0.0138(10) -0.0063(10) 0.0032(9)
C36 C 0.0172(11) 0.0220(13) 0.0176(12) -0.0093(10) -0.0036(9) 0.0008(9)
C37 C 0.0255(12) 0.0130(12) 0.0143(12) -0.0016(10) -0.0067(10) 0.0012(9)
C38 C 0.0295(13) 0.0147(12) 0.0120(11) -0.0106(10) -0.0053(10) -0.0001(9)
C39 C 0.0198(12) 0.0192(12) 0.0151(12) -0.0017(10) -0.0049(9) 0.0010(9)
C40 C 0.0257(12) 0.0211(13) 0.0149(12) -0.0144(10) -0.0034(10) -0.0005(9)
C41 C 0.0174(11) 0.0184(12) 0.0139(11) -0.0076(9) -0.0043(9) 0.0040(9)
C42 C 0.0207(11) 0.0145(11) 0.0089(11) -0.0062(9) -0.0033(9) 0.0023(8)
C43 C 0.0193(11) 0.0154(12) 0.0229(13) -0.0040(9) -0.0081(10) -0.0020(9)
C44 C 0.0214(11) 0.0133(11) 0.0091(11) -0.0058(9) -0.0038(9) 0.0004(8)
C45 C 0.0221(11) 0.0136(11) 0.0089(11) -0.0056(9) -0.0046(9) 0.0021(8)
C46 C 0.0195(11) 0.0134(11) 0.0142(11) -0.0072(9) -0.0035(9) 0.0015(9)
C47 C 0.0186(11) 0.0174(12) 0.0157(12) -0.0073(9) -0.0050(9) 0.0025(9)
C48 C 0.0218(12) 0.0146(12) 0.0195(12) -0.0057(9) -0.0061(10) 0.0022(9)
C49 C 0.0198(11) 0.0158(12) 0.0203(12) -0.0064(9) -0.0050(10) -0.0015(9)
C50 C 0.0222(12) 0.0150(12) 0.0214(13) -0.0075(10) -0.0075(10) 0.0033(9)
C51 C 0.0163(11) 0.0147(11) 0.0086(10) -0.0048(9) -0.0022(8) 0.0031(8)
C52 C 0.0198(11) 0.0116(11) 0.0132(11) -0.0043(9) -0.0044(9) 0.0002(8)
C53 C 0.0182(11) 0.0121(11) 0.0139(11) -0.0043(9) -0.0041(9) -0.0001(8)
C54 C 0.0203(11) 0.0130(11) 0.0142(11) -0.0055(9) -0.0043(9) 0.0011(9)
C55 C 0.0183(11) 0.0160(12) 0.0137(11) -0.0046(9) -0.0062(9) -0.0002(9)
C56 C 0.0132(11) 0.0252(14) 0.0387(16) -0.0031(10) -0.0057(11) 0.0049(11)
C57 C 0.0199(11) 0.0156(12) 0.0143(11) -0.0028(9) -0.0063(9) -0.0014(9)
C58 C 0.0172(12) 0.0261(14) 0.0371(16) -0.0024(10) -0.0046(11) 0.0051(12)
C59 C 0.0152(11) 0.0324(15) 0.0331(15) -0.0092(11) -0.0027(10) -0.0028(11)
C60 C 0.0160(12) 0.0297(15) 0.0394(17) -0.0077(11) -0.0052(11) -0.0039(12)

loop_
_atom_type_symbol
_atom_type_scat_dispersion_real
_atom_type_scat_dispersion_imag
_atom_type_scat_source
C 0.0033 0.0016 'International Tables Vol C tables 4.2.6.8 and 6.1.1.1'
H 0.0000 0.0000 'International Tables Vol C tables 4.2.6.8 and 6.1.1.1'
I -0.4742 1.8119 'International Tables Vol C tables 4.2.6.8 and 6.1.1.1'
N 0.0061 0.0033 'International Tables Vol C tables 4.2.6.8 and 6.1.1.1'
O 0.0106 0.0060 'International Tables Vol C tables 4.2.6.8 and 6.1.1.1'

loop_
_geom_angle_atom_site_label_1
_geom_angle_atom_site_label_2
_geom_angle_atom_site_label_3
_geom_angle_site_symmetry_1
_geom_angle_site_symmetry_3
_geom_angle
N1 I5 N3 . 2_765 143.62(4)
N4 I6 N2 . 1_455 144.31(4)
C55 O1 C56 . . 118.04(19)
C57 O2 C58 . . 118.19(19)
C30 O3 H1o3o5 . . 114.8(7)
C47 O4 C60 . . 117.83(18)
C6 O5 H1o3o5 . . 112.4(7)
C31 O6 H1o6 . . 114.52(16)
I5 N1 C20 . . 116.70(16)
I5 N1 C21 . . 114.14(13)
I5 N1 H1n1 . . 15.1(17)
C20 N1 C21 . . 123.53(19)
C20 N1 H1n1 . . 117.4(17)
C21 N1 H1n1 . . 118.1(17)
C41 O8 C59 . . 118.27(18)
C20 O7 H1o7 . . 113.56(16)
I5 N3 C11 2_765 . 81.58(11)
I5 N3 C31 2_765 . 153.07(17)
I5 N3 H1n3 2_765 . 35.6(17)
C11 N3 C31 . . 123.50(19)
C11 N3 H1n3 . . 116.9(17)
C31 N3 H1n3 . . 119.3(17)
I6 N4 C1 . . 113.03(14)
I6 N4 C6 . . 118.25(13)
I6 N4 H1n4 . . 19.7(17)
C1 N4 C6 . . 123.55(17)
C1 N4 H1n4 . . 120.0(16)
C6 N4 H1n4 . . 116.3(16)
I6 N2 C2 1_655 . 82.80(13)
I6 N2 C30 1_655 . 151.87(13)
I6 N2 H1n2 1_655 . 39.7(16)
C2 N2 C30 . . 123.22(17)
C2 N2 H1n2 . . 120.7(16)
C30 N2 H1n2 . . 116.1(16)
N4 C1 C19 . . 111.44(18)
N4 C1 H1c1 . . 109.47
N4 C1 H2c1 . . 109.47
C19 C1 H1c1 . . 109.47
C19 C1 H2c1 . . 109.47
H1c1 C1 H2c1 . . 107.43
N2 C2 C26 . . 111.56(18)
N2 C2 H1c2 . . 109.47
N2 C2 H2c2 . . 109.47
C26 C2 H1c2 . . 109.47
C26 C2 H2c2 . . 109.47
H1c2 C2 H2c2 . . 107.3
C17 C3 C37 . . 121.5(2)
C17 C3 H1c3 . . 119.25
C37 C3 H1c3 . . 119.25
C7 C4 C35 . . 121.5(2)
C7 C4 H1c4 . . 119.24
C35 C4 H1c4 . . 119.24
C11 C5 C17 . . 110.9(2)
C11 C5 H1c5 . . 109.47
C11 C5 H2c5 . . 109.47
C17 C5 H1c5 . . 109.47
C17 C5 H2c5 . . 109.47
H1c5 C5 H2c5 . . 107.99
O5 C6 N4 . . 119.10(19)
O5 C6 C49 . . 121.5(2)
N4 C6 C49 . . 119.36(18)
C4 C7 C26 . . 119.78(19)
C4 C7 C51 . . 119.6(2)
C26 C7 C51 . . 120.6(2)
C9 C8 C40 . . 121.7(2)
C9 C8 H1c8 . . 119.14
C40 C8 H1c8 . . 119.14
C8 C9 C19 . . 119.87(19)
C8 C9 C32 . . 119.4(2)
C19 C9 C32 . . 120.7(2)
C13 C10 C28 . . 122.1(2)
C13 C10 C34 . . 118.62(19)
C28 C10 C34 . . 119.2(2)
N3 C11 C5 . . 111.7(2)
N3 C11 H1c11 . . 109.47
N3 C11 H2c11 . . 109.47
C5 C11 H1c11 . . 109.47
C5 C11 H2c11 . . 109.47
H1c11 C11 H2c11 . . 107.1
C14 C12 C22 . . 119.4(2)
C14 C12 C44 . . 119.5(2)
C22 C12 C44 . . 121.03(18)
C10 C13 C36 . . 121.8(2)
C10 C13 H1c13 . . 119.08
C36 C13 H1c13 . . 119.08
C12 C14 C29 . . 121.6(2)
C12 C14 H1c14 . . 119.18
C29 C14 H1c14 . . 119.18
C39 C15 C42 . . 121.8(2)
C39 C15 H1c15 . . 119.09
C42 C15 H1c15 . . 119.09
C18 C16 C45 . . 122.0(2)
C18 C16 H1c16 . . 119.02
C45 C16 H1c16 . . 119.02
C3 C17 C5 . . 119.7(2)
C3 C17 C34 . . 119.7(2)
C5 C17 C34 . . 120.52(18)
C16 C18 C41 . . 119.2(2)
C16 C18 H1c18 . . 120.41
C41 C18 H1c18 . . 120.41
C1 C19 C9 . . 111.30(18)
C1 C19 H1c19 . . 109.47
C1 C19 H2c19 . . 109.47
C9 C19 H1c19 . . 109.47
C9 C19 H2c19 . . 109.47
H1c19 C19 H2c19 . . 107.58
N1 C20 O7 . . 119.3(2)
N1 C20 C48 . . 119.4(2)
O7 C20 C48 . . 121.32(18)
N1 C21 C22 . . 111.4(2)
N1 C21 H1c21 . . 109.47
N1 C21 H2c21 . . 109.47
C22 C21 H1c21 . . 109.47
C22 C21 H2c21 . . 109.47
H1c21 C21 H2c21 . . 107.49
C12 C22 C21 . . 111.1(2)
C12 C22 H1c22 . . 109.47
C12 C22 H2c22 . . 109.47
C21 C22 H1c22 . . 109.47
C21 C22 H2c22 . . 109.47
H1c22 C22 H2c22 . . 107.75
C25 C23 C27 . . 121.9(2)
C25 C23 C44 . . 118.31(19)
C27 C23 C44 . . 119.7(2)
C25 C24 C57 . . 119.4(2)
C25 C24 H1c24 . . 120.3
C57 C24 H1c24 . . 120.3
C23 C25 C24 . . 122.1(2)
C23 C25 H1c25 . . 118.95
C24 C25 H1c25 . . 118.95
C2 C26 C7 . . 110.78(18)
C2 C26 H1c26 . . 109.47
C2 C26 H2c26 . . 109.47
C7 C26 H1c26 . . 109.47
C7 C26 H2c26 . . 109.47
H1c26 C26 H2c26 . . 108.13
C23 C27 C29 . . 120.6(2)
C23 C27 H1c27 . . 119.68
C29 C27 H1c27 . . 119.68
C10 C28 C37 . . 120.9(2)
C10 C28 H1c28 . . 119.53
C37 C28 H1c28 . . 119.53
C14 C29 C27 . . 120.0(2)
C14 C29 H1c29 . . 120.02
C27 C29 H1c29 . . 120.02
O3 C30 N2 . . 118.80(19)
O3 C30 C43 . . 121.7(2)
N2 C30 C43 . . 119.46(18)
O6 C31 N3 . . 119.3(2)
O6 C31 C50 . . 121.09(18)
N3 C31 C50 . . 119.6(2)
C9 C32 C42 . . 118.6(2)
C9 C32 C52 . . 122.6(2)
C42 C32 C52 . . 118.75(19)
C35 C33 C45 . . 120.9(2)
C35 C33 H1c33 . . 119.57
C45 C33 H1c33 . . 119.57
C10 C34 C17 . . 118.54(18)
C10 C34 C46 . . 118.1(2)
C17 C34 C46 . . 123.3(2)
C4 C35 C33 . . 120.0(3)
C4 C35 H1c35 . . 119.98
C33 C35 H1c35 . . 119.98
C13 C36 C55 . . 119.5(2)
C13 C36 H1c36 . . 120.23
C55 C36 H1c36 . . 120.22
C3 C37 C28 . . 120.0(2)
C3 C37 H1c37 . . 120.01
C28 C37 H1c37 . . 120.01
C40 C38 C42 . . 120.9(2)
C40 C38 H1c38 . . 119.57
C42 C38 H1c38 . . 119.56
C15 C39 C47 . . 119.4(2)
C15 C39 H1c39 . . 120.29
C47 C39 H1c39 . . 120.29
C8 C40 C38 . . 119.7(3)
C8 C40 H1c40 . . 120.14
C38 C40 H1c40 . . 120.14
O8 C41 C18 . . 123.57(19)
O8 C41 C53 . . 115.7(2)
C18 C41 C53 . . 120.7(2)
C15 C42 C32 . . 118.6(2)
C15 C42 C38 . . 121.8(2)
C32 C42 C38 . . 119.60(19)
C30 C43 H1c43 . . 109.47
C30 C43 H2c43 . . 109.47
C30 C43 H3c43 . . 109.47
H1c43 C43 H2c43 . . 109.47
H1c43 C43 H3c43 . . 109.47
H2c43 C43 H3c43 . . 109.47
C12 C44 C23 . . 118.37(19)
C12 C44 C54 . . 123.3(2)
C23 C44 C54 . . 118.3(2)
C16 C45 C33 . . 121.9(2)
C16 C45 C51 . . 118.7(2)
C33 C45 C51 . . 119.44(19)
C34 C46 C55 . . 121.3(2)
C34 C46 H1c46 . . 119.33
C55 C46 H1c46 . . 119.33
O4 C47 C39 . . 123.55(19)
O4 C47 C52 . . 115.5(2)
C39 C47 C52 . . 120.9(2)
C20 C48 H1c48 . . 109.47
C20 C48 H2c48 . . 109.47
C20 C48 H3c48 . . 109.47
H1c48 C48 H2c48 . . 109.47
H1c48 C48 H3c48 . . 109.47
H2c48 C48 H3c48 . . 109.47
C6 C49 H1c49 . . 109.47
C6 C49 H2c49 . . 109.47
C6 C49 H3c49 . . 109.47
H1c49 C49 H2c49 . . 109.47
H1c49 C49 H3c49 . . 109.47
H2c49 C49 H3c49 . . 109.47
C31 C50 H1c50 . . 109.47
C31 C50 H2c50 . . 109.47
C31 C50 H3c50 . . 109.47
H1c50 C50 H2c50 . . 109.47
H1c50 C50 H3c50 . . 109.47
H2c50 C50 H3c50 . . 109.47
C7 C51 C45 . . 118.5(2)
C7 C51 C53 . . 123.0(2)
C45 C51 C53 . . 118.52(19)
C32 C52 C47 . . 120.5(2)
C32 C52 H1c52 . . 119.75
C47 C52 H1c52 . . 119.75
C41 C53 C51 . . 120.9(2)
C41 C53 H1c53 . . 119.56
C51 C53 H1c53 . . 119.56
C44 C54 C57 . . 121.3(2)
C44 C54 H1c54 . . 119.35
C57 C54 H1c54 . . 119.35
O1 C55 C36 . . 123.5(2)
O1 C55 C46 . . 115.9(2)
C36 C55 C46 . . 120.5(2)
O1 C56 H1c56 . . 109.47
O1 C56 H2c56 . . 109.47
O1 C56 H3c56 . . 109.47
H1c56 C56 H2c56 . . 109.47
H1c56 C56 H3c56 . . 109.47
H2c56 C56 H3c56 . . 109.47
O2 C57 C24 . . 123.6(2)
O2 C57 C54 . . 115.9(2)
C24 C57 C54 . . 120.6(2)
O2 C58 H1c58 . . 109.47
O2 C58 H2c58 . . 109.47
O2 C58 H3c58 . . 109.47
H1c58 C58 H2c58 . . 109.47
H1c58 C58 H3c58 . . 109.47
H2c58 C58 H3c58 . . 109.47
O8 C59 H1c59 . . 109.47
O8 C59 H2c59 . . 109.47
O8 C59 H3c59 . . 109.47
H1c59 C59 H2c59 . . 109.47
H1c59 C59 H3c59 . . 109.47
H2c59 C59 H3c59 . . 109.47
O4 C60 H1c60 . . 109.47
O4 C60 H2c60 . . 109.47
O4 C60 H3c60 . . 109.47
H1c60 C60 H2c60 . . 109.47
H1c60 C60 H3c60 . . 109.47
H2c60 C60 H3c60 . . 109.47
O7 H1o7 O7 . 2_665 180.0(5)
O3 H1o3o5 O5 . . 177(2)
O6 H1o6 O6 . 2_675 180.0(5)

loop_
_geom_bond_atom_site_label_1
_geom_bond_atom_site_label_2
_geom_bond_site_symmetry_2
_geom_bond_distance
I5 N1 . 3.682(2)
I5 N3 2_765 3.7340(18)
I6 N4 . 3.6778(19)
I6 N2 1_455 3.720(2)
I7 I7 2_755 2.7802(3)
I8 I8 2_566 2.7795(3)
O1 C55 . 1.372(3)
O1 C56 . 1.425(3)
O2 C57 . 1.369(3)
O2 C58 . 1.426(3)
O3 C30 . 1.267(2)
O3 H1o3o5 . 1.22(2)
O4 C47 . 1.372(3)
O4 C60 . 1.430(3)
O5 C6 . 1.273(2)
O5 H1o3o5 . 1.22(2)
O6 C31 . 1.263(3)
O6 H1o6 . 1.2163(14)
N1 C20 . 1.317(3)
N1 C21 . 1.460(3)
N1 H1n1 . 0.833(16)
O8 C41 . 1.369(3)
O8 C59 . 1.429(3)
O7 C20 . 1.265(3)
O7 H1o7 . 1.2132(14)
N3 C11 . 1.466(3)
N3 C31 . 1.314(3)
N3 H1n3 . 0.833(14)
N4 C1 . 1.460(3)
N4 C6 . 1.317(3)
N4 H1n4 . 0.833(13)
N2 C2 . 1.465(3)
N2 C30 . 1.318(3)
N2 H1n2 . 0.833(13)
C1 C19 . 1.529(3)
C1 H1c1 . 0.96
C1 H2c1 . 0.96
C2 C26 . 1.529(3)
C2 H1c2 . 0.96
C2 H2c2 . 0.96
C3 C17 . 1.373(3)
C3 C37 . 1.412(4)
C3 H1c3 . 0.96
C4 C7 . 1.371(4)
C4 C35 . 1.411(3)
C4 H1c4 . 0.96
C5 C11 . 1.530(3)
C5 C17 . 1.509(3)
C5 H1c5 . 0.96
C5 H2c5 . 0.96
C6 C49 . 1.489(3)
C7 C26 . 1.512(3)
C7 C51 . 1.437(3)
C8 C9 . 1.372(4)
C8 C40 . 1.412(3)
C8 H1c8 . 0.96
C9 C19 . 1.512(3)
C9 C32 . 1.433(3)
C10 C13 . 1.414(3)
C10 C28 . 1.416(3)
C10 C34 . 1.435(3)
C11 H1c11 . 0.96
C11 H2c11 . 0.96
C12 C14 . 1.375(3)
C12 C22 . 1.507(3)
C12 C44 . 1.426(3)
C13 C36 . 1.366(3)
C13 H1c13 . 0.96
C14 C29 . 1.413(4)
C14 H1c14 . 0.96
C15 C39 . 1.367(4)
C15 C42 . 1.412(3)
C15 H1c15 . 0.96
C16 C18 . 1.367(4)
C16 C45 . 1.412(3)
C16 H1c16 . 0.96
C17 C34 . 1.426(3)
C18 C41 . 1.413(3)
C18 H1c18 . 0.96
C19 H1c19 . 0.96
C19 H2c19 . 0.96
C20 C48 . 1.493(3)
C21 C22 . 1.531(3)
C21 H1c21 . 0.96
C21 H2c21 . 0.96
C22 H1c22 . 0.96
C22 H2c22 . 0.96
C23 C25 . 1.420(3)
C23 C27 . 1.413(3)
C23 C44 . 1.434(3)
C24 C25 . 1.364(3)
C24 C57 . 1.413(4)
C24 H1c24 . 0.96
C25 H1c25 . 0.96
C26 H1c26 . 0.96
C26 H2c26 . 0.96
C27 C29 . 1.360(3)
C27 H1c27 . 0.96
C28 C37 . 1.361(3)
C28 H1c28 . 0.96
C29 H1c29 . 0.96
C30 C43 . 1.489(3)
C31 C50 . 1.489(3)
C32 C42 . 1.428(3)
C32 C52 . 1.417(4)
C33 C35 . 1.363(3)
C33 C45 . 1.415(4)
C33 H1c33 . 0.96
C34 C46 . 1.416(3)
C35 H1c35 . 0.96
C36 C55 . 1.411(4)
C36 H1c36 . 0.96
C37 H1c37 . 0.96
C38 C40 . 1.366(3)
C38 C42 . 1.412(4)
C38 H1c38 . 0.96
C39 C47 . 1.408(3)
C39 H1c39 . 0.96
C40 H1c40 . 0.96
C41 C53 . 1.375(3)
C43 H1c43 . 0.96
C43 H2c43 . 0.96
C43 H3c43 . 0.96
C44 C54 . 1.417(3)
C45 C51 . 1.430(3)
C46 C55 . 1.371(3)
C46 H1c46 . 0.96
C47 C52 . 1.375(3)
C48 H1c48 . 0.96
C48 H2c48 . 0.96
C48 H3c48 . 0.96
C49 H1c49 . 0.96
C49 H2c49 . 0.96
C49 H3c49 . 0.96
C50 H1c50 . 0.96
C50 H2c50 . 0.96
C50 H3c50 . 0.96
C51 C53 . 1.413(4)
C52 H1c52 . 0.96
C53 H1c53 . 0.96
C54 C57 . 1.372(3)
C54 H1c54 . 0.96
C56 H1c56 . 0.96
C56 H2c56 . 0.96
C56 H3c56 . 0.96
C58 H1c58 . 0.96
C58 H2c58 . 0.96
C58 H3c58 . 0.96
C59 H1c59 . 0.96
C59 H2c59 . 0.96
C59 H3c59 . 0.96
C60 H1c60 . 0.96
C60 H2c60 . 0.96
C60 H3c60 . 0.96

loop_
_twin_individual_id
_twin_individual_mass_fraction_refined
_twin_individual_twin_matrix_11
_twin_individual_twin_matrix_12
_twin_individual_twin_matrix_13
_twin_individual_twin_matrix_21
_twin_individual_twin_matrix_22
_twin_individual_twin_matrix_23
_twin_individual_twin_matrix_31
_twin_individual_twin_matrix_32
_twin_individual_twin_matrix_33
1 0.8856(7) 1 0 0 0 1 0 0 0 1
2 0.1144(7) -1 0 0 0.5005 1 0 0 0 -1

loop_
_restr_equal_distance_atom_site_label_1
_restr_equal_distance_atom_site_label_2
_restr_equal_distance_class_class_id
_restr_equal_distance_class_target_weight_param
N1 H1n1 1 0.001
N2 H1n2 1 0.001
N3 H1n3 1 0.001
N4 H1n4 1 0.001
O3 H1o3o5 2 0.001
O5 H1o3o5 2 0.001
